data_4344735
loop_
_publ_author_name
'Petuker, Anette'
'Merz, Klaus'
'Merten, Christian'
'Apfel, Ulf-Peter'

_publ_section_title
;
 Controlled Flexible Coordination in Tripodal Iron(II) Phosphane
 Complexes: Effects on Reactivity.
;
_journal_issue 3
_journal_name_full 'Inorganic chemistry'
_journal_page_first 1183
_journal_page_last 1191
_journal_paper_doi 10.1021/acs.inorgchem.5b02361
_journal_volume 55
_journal_year 2016
_chemical_formula_moiety 'C46 H48 Fe N3 P3 Si, C4 H8 O, 2(B F4)'
_chemical_formula_sum 'C50 H56 B2 F8 Fe N3 O P3 Si'
_chemical_formula_weight 1065.45
_chemical_name_systematic
;
 ? 
;
_space_group_crystal_system monoclinic
_space_group_IT_number 14
_space_group_name_Hall '-P 2ybc'
_space_group_name_H-M_alt 'P 1 21/c 1'
_symmetry_space_group_name_Hall '-P 2ybc'
_symmetry_space_group_name_H-M 'P 1 21/c 1'
_atom_sites_solution_hydrogens geom
_atom_sites_solution_primary iterative
_atom_sites_solution_secondary difmap
_audit_creation_date 2015-04-20
_audit_creation_method
;
Olex2 1.2
(compiled 2015.01.26 svn.r3151 for OlexSys, GUI svn.r4998)
;
_cell_angle_alpha 90.00
_cell_angle_beta 102.265(4)
_cell_angle_gamma 90.00
_cell_formula_units_Z 4
_cell_length_a 13.1059(11)
_cell_length_b 15.7016(9)
_cell_length_c 26.135(2)
_cell_measurement_reflns_used 9983
_cell_measurement_temperature 173(2)
_cell_measurement_theta_max 25.7
_cell_measurement_theta_min 2.0
_cell_volume 5255.4(7)
_computing_cell_refinement 'CrystalClear-SM Expert 2.0 r4 (Rigaku, 2009)'
_computing_data_collection 'CrystalClear-SM Expert 2.0 r4 (Rigaku, 2009)'
_computing_data_reduction 'CrystalClear-SM Expert 2.0 r4 (Rigaku, 2009)'
_computing_molecular_graphics 'Olex2 (Dolomanov et al., 2009)'
_computing_publication_material 'Olex2 (Dolomanov et al., 2009)'
_computing_structure_refinement 'XL (Sheldrick, 2008)'
_computing_structure_solution 'olex2.solve (Bourhis et al., 2015)'
_diffrn_ambient_temperature 173(2)
_diffrn_detector CCD
_diffrn_detector_area_resol_mean 13.6612
_diffrn_measured_fraction_theta_full 0.997
_diffrn_measured_fraction_theta_max 0.997
_diffrn_measurement_details
;
scan:
    Number of images: 180
               Slice: -60.0000 - 120.0000
         Image width: 1.0000
            Exp time: 60.0000
       Rotation axis: Omega
               Omega: 0.0000
                 Chi: 54.0000
                 Phi: 0.0000
                 XTD: 50.2064
              2theta: 29.9213
scan:
    Number of images: 180
               Slice: -60.0000 - 120.0000
         Image width: 1.0000
            Exp time: 60.0000
       Rotation axis: Omega
               Omega: 0.0000
                 Chi: 54.0000
                 Phi: 120.0000
                 XTD: 50.2064
              2theta: 29.9213
scan:
    Number of images: 180
               Slice: -60.0000 - 120.0000
         Image width: 1.0000
            Exp time: 60.0000
       Rotation axis: Omega
               Omega: 0.0000
                 Chi: 54.0000
                 Phi: 240.0000
                 XTD: 50.2064
              2theta: 29.9213
;
_diffrn_measurement_device
;
XtaLABmini: Fixed Chi 2 circle
;
_diffrn_measurement_device_type 'Rigaku Mercury375R (2x2 bin mode)'
_diffrn_measurement_method 'profile data from \w-scans'
_diffrn_measurement_specimen_support Fiber
_diffrn_orient_matrix_type d*Trek
_diffrn_orient_matrix_UB_11 0.010305
_diffrn_orient_matrix_UB_12 0.033059
_diffrn_orient_matrix_UB_13 0.069985
_diffrn_orient_matrix_UB_21 0.002763
_diffrn_orient_matrix_UB_22 -0.057688
_diffrn_orient_matrix_UB_23 0.026844
_diffrn_orient_matrix_UB_31 0.038989
_diffrn_orient_matrix_UB_32 0.002881
_diffrn_orient_matrix_UB_33 0.002179
_diffrn_radiation_monochromator 'Graphite Monochromator'
_diffrn_radiation_type MoK\a
_diffrn_radiation_wavelength 0.71075
_diffrn_reflns_av_R_equivalents 0.0846
_diffrn_reflns_av_unetI/netI 0.0657
_diffrn_reflns_limit_h_max 15
_diffrn_reflns_limit_h_min -15
_diffrn_reflns_limit_k_max 18
_diffrn_reflns_limit_k_min -18
_diffrn_reflns_limit_l_max 31
_diffrn_reflns_limit_l_min -31
_diffrn_reflns_number 44522
_diffrn_reflns_theta_full 25.00
_diffrn_reflns_theta_max 25.00
_diffrn_reflns_theta_min 1.59
_diffrn_source 'Sealed Tube'
_diffrn_source_current 12.0
_diffrn_source_power 0.6
_diffrn_source_voltage 50.0
_exptl_absorpt_coefficient_mu 0.469
_exptl_absorpt_correction_T_max 0.9503
_exptl_absorpt_correction_T_min 0.9288
_exptl_absorpt_correction_type empirical
_exptl_crystal_colour Red
_exptl_crystal_density_diffrn 1.347
_exptl_crystal_density_method 'not measured'
_exptl_crystal_description Prism
_exptl_crystal_F_000 2208
_exptl_crystal_size_max 0.16
_exptl_crystal_size_mid 0.14
_exptl_crystal_size_min 0.11
_refine_diff_density_max 0.569
_refine_diff_density_min -0.698
_refine_diff_density_rms 0.073
_refine_ls_extinction_method none
_refine_ls_goodness_of_fit_ref 1.025
_refine_ls_hydrogen_treatment constr
_refine_ls_matrix_type full
_refine_ls_number_parameters 648
_refine_ls_number_reflns 9235
_refine_ls_number_restraints 19
_refine_ls_restrained_S_all 1.041
_refine_ls_R_factor_all 0.0898
_refine_ls_R_factor_gt 0.0617
_refine_ls_shift/su_max 0.001
_refine_ls_shift/su_mean 0.000
_refine_ls_structure_factor_coef Fsqd
_refine_ls_weighting_details 'calc w=1/[\s^2^(Fo^2^)+(0.0727P)^2^+6.6513P] where P=(Fo^2^+2Fc^2^)/3'
_refine_ls_weighting_scheme calc
_refine_ls_wR_factor_gt 0.1466
_refine_ls_wR_factor_ref 0.1697
_reflns_number_gt 6693
_reflns_number_total 9235
_reflns_threshold_expression >2sigma(I)
_cod_data_source_file ic5b02361_si_004.cif
_cod_data_source_block shelx
_cod_original_cell_volume 5255.5(7)
_cod_database_code 4344735
_olex2_refinement_description
;
1. Fixed Uiso
 At 1.2 times of:
  All C(H) groups, All C(H,H) groups
 At 1.5 times of:
  All C(H,H,H) groups
2. Restrained distances
 B1-F1 \\sim B1-F2 \\sim B1-F3 \\sim B1-F4A \\sim B1-F4B
 with sigma of 0.02
 B2-F5 \\sim B2-F6 \\sim B2-F7 \\sim B2-F8A \\sim B2-F8A
 with sigma of 0.02
3. Rigid bond restraints
 F1, F2, F3, F4A, F4B, F5, F6, F7, F8A, F8B
 with sigma for 1-2 distances of 0.01 and sigma for 1-3 distances of 0.01
4. Others
 Sof(F4B)=1-FVAR(1)
 Sof(F4A)=FVAR(1)
 Sof(F8B)=1-FVAR(2)
 Sof(F8A)=FVAR(2)
5.a Secondary CH2 refined with riding coordinates:
 C2(H2A,H2B), C1(H1A,H1B), C3(H3A,H3B)
5.b Aromatic/amide H refined with riding coordinates:
 C44(H44), C42(H42), C24(H24), C13(H13), C34(H34), C14(H14), C25(H25),
 C61(H61), C62(H62), C11(H11), C41(H41), C65(H65), C52(H52), C32(H32), C53(H53),
  C12(H12), C1AA(H1AA), C55(H55), C43(H43), C15(H15), C54(H54), C21(H21),
 C51(H51), C23(H23), C64(H64), C63(H63), C31(H31), C22(H22), C35(H35),
 C101(H101), C102(H102), C33(H33)
5.c Idealised Me refined as rotating group:
 C4(H4A,H4B,H4C), C6N(H6NA,H6NB,H6NC), C2N(H2NA,H2NB,H2NC), C4N(H4NA,H4NB,
 H4NC), C100(H10A,H10B,H10C), C103(H10D,H10E,H10F)
;
_olex2_submission_original_sample_id Ap25
_olex2_submission_special_instructions 'No special instructions were received'

loop_
_space_group_symop_id
_space_group_symop_operation_xyz
1 'x, y, z'
2 '-x, y+1/2, -z+1/2'
3 '-x, -y, -z'
4 'x, -y-1/2, z-1/2'

loop_
_atom_site_label
_atom_site_type_symbol
_atom_site_fract_x
_atom_site_fract_y
_atom_site_fract_z
_atom_site_U_iso_or_equiv
_atom_site_adp_type
_atom_site_occupancy
_atom_site_calc_flag
_atom_site_disorder_assembly
_atom_site_disorder_group
_atom_site_refinement_flags_posn
_atom_site_refinement_flags_adp
Fe1 Fe 0.22492(4) 0.86839(3) 0.64505(2) 0.02932(16) Uani 1 d . . . .
P2 P 0.12520(8) 0.78390(6) 0.68835(4) 0.0318(2) Uani 1 d . . . .
P3 P 0.31679(8) 0.74874(6) 0.63020(4) 0.0306(2) Uani 1 d . . . .
P1 P 0.34914(8) 0.90325(6) 0.71969(4) 0.0314(2) Uani 1 d . . . .
Si1 Si 0.33847(9) 0.71565(7) 0.74957(5) 0.0341(3) Uani 1 d . . . .
N3 N 0.2969(3) 0.9462(2) 0.60541(14) 0.0379(8) Uani 1 d . . . .
C44 C 0.0054(4) 0.6502(3) 0.63072(18) 0.0433(10) Uani 1 d . . . .
H44 H 0.0592 0.6122 0.6468 0.052 Uiso 1 calc . . R .
C42 C -0.1531(4) 0.7582(4) 0.5843(2) 0.0599(14) Uani 1 d . . . .
H42 H -0.2081 0.7953 0.5685 0.072 Uiso 1 calc . . R .
C24 C 0.2975(4) 1.1000(3) 0.8158(2) 0.0549(13) Uani 1 d . . . .
H24 H 0.2847 1.1063 0.8501 0.066 Uiso 1 calc . . R .
N2 N 0.1218(3) 0.8556(2) 0.57877(15) 0.0389(8) Uani 1 d . . . .
C40 C 0.0120(3) 0.7357(3) 0.64458(17) 0.0370(9) Uani 1 d . . . .
C13 C 0.7009(4) 0.9175(3) 0.7137(2) 0.0521(12) Uani 1 d . . . .
H13 H 0.7730 0.9200 0.7130 0.063 Uiso 1 calc . . R .
C4 C 0.4007(4) 0.6429(3) 0.80334(19) 0.0502(12) Uani 1 d . . . .
H4A H 0.3604 0.6433 0.8309 0.075 Uiso 1 calc . . GR .
H4B H 0.4722 0.6621 0.8178 0.075 Uiso 1 calc . . GR .
H4C H 0.4023 0.5850 0.7896 0.075 Uiso 1 calc . . GR .
C20 C 0.3326(3) 1.0091(2) 0.74737(17) 0.0338(9) Uani 1 d . . . .
N1 N 0.1411(3) 0.9689(2) 0.65368(14) 0.0384(8) Uani 1 d . . . .
C34 C -0.0655(4) 0.8254(3) 0.7920(2) 0.0535(12) Uani 1 d . . . .
H34 H -0.1191 0.7948 0.8034 0.064 Uiso 1 calc . . R .
C14 C 0.6696(4) 0.9228(3) 0.7608(2) 0.0536(12) Uani 1 d . . . .
H14 H 0.7203 0.9294 0.7924 0.064 Uiso 1 calc . . R .
C25 C 0.3146(4) 1.0193(3) 0.79755(18) 0.0448(11) Uani 1 d . . . .
H25 H 0.3141 0.9710 0.8194 0.054 Uiso 1 calc . . R .
C2 C 0.1948(3) 0.6951(2) 0.72683(16) 0.0357(9) Uani 1 d . . . .
H2A H 0.1848 0.6428 0.7052 0.043 Uiso 1 calc . . R .
H2B H 0.1639 0.6850 0.7577 0.043 Uiso 1 calc . . R .
C61 C 0.3695(4) 0.8036(3) 0.53644(18) 0.0438(10) Uani 1 d . . . .
H61 H 0.3050 0.8334 0.5303 0.053 Uiso 1 calc . . R .
C30 C 0.0607(3) 0.8348(3) 0.73669(16) 0.0362(9) Uani 1 d . . . .
C62 C 0.4304(4) 0.8053(3) 0.4989(2) 0.0590(14) Uani 1 d . . . .
H62 H 0.4077 0.8365 0.4674 0.071 Uiso 1 calc . . R .
C11 C 0.5225(3) 0.9029(3) 0.66919(18) 0.0398(10) Uani 1 d . . . .
H11 H 0.4728 0.8952 0.6373 0.048 Uiso 1 calc . . R .
C41 C -0.0703(4) 0.7892(3) 0.6215(2) 0.0499(12) Uani 1 d . . . .
H41 H -0.0693 0.8474 0.6314 0.060 Uiso 1 calc . . R .
C65 C 0.4966(4) 0.7141(3) 0.5907(2) 0.0522(12) Uani 1 d . . . .
H65 H 0.5205 0.6822 0.6219 0.063 Uiso 1 calc . . R .
C1 C 0.3513(3) 0.8288(2) 0.77315(16) 0.0366(9) Uani 1 d . . . .
H1A H 0.2933 0.8423 0.7907 0.044 Uiso 1 calc . . R .
H1B H 0.4177 0.8355 0.7992 0.044 Uiso 1 calc . . R .
C52 C 0.1274(4) 0.5933(4) 0.5244(2) 0.0589(14) Uani 1 d . . . .
H52 H 0.0820 0.6004 0.4911 0.071 Uiso 1 calc . . R .
C32 C 0.0435(4) 0.9484(3) 0.7967(2) 0.0550(13) Uani 1 d . . . .
H32 H 0.0650 1.0024 0.8115 0.066 Uiso 1 calc . . R .
C60 C 0.4021(3) 0.7583(2) 0.58320(17) 0.0352(9) Uani 1 d . . . .
C53 C 0.1435(4) 0.5135(3) 0.5462(2) 0.0600(14) Uani 1 d . . . .
H53 H 0.1100 0.4654 0.5278 0.072 Uiso 1 calc . . R .
C12 C 0.6278(4) 0.9085(3) 0.6681(2) 0.0481(11) Uani 1 d . . . .
H12 H 0.6492 0.9061 0.6356 0.058 Uiso 1 calc . . R .
C1AA C -0.1563(4) 0.6735(4) 0.5700(2) 0.0600(14) Uani 1 d . . . .
H1AA H -0.2124 0.6528 0.5438 0.072 Uiso 1 calc . . R .
C55 C 0.2564(4) 0.5733(3) 0.62147(19) 0.0445(11) Uani 1 d . . . .
H55 H 0.3001 0.5656 0.6552 0.053 Uiso 1 calc . . R .
C50 C 0.2425(3) 0.6550(2) 0.60001(17) 0.0352(9) Uani 1 d . . . .
C43 C -0.0790(4) 0.6193(3) 0.5936(2) 0.0502(12) Uani 1 d . . . .
H43 H -0.0827 0.5606 0.5847 0.060 Uiso 1 calc . . R .
C15 C 0.5647(4) 0.9187(3) 0.76211(19) 0.0477(11) Uani 1 d . . . .
H15 H 0.5440 0.9229 0.7947 0.057 Uiso 1 calc . . R .
C54 C 0.2081(4) 0.5034(3) 0.5947(2) 0.0564(13) Uani 1 d . . . .
H54 H 0.2195 0.4483 0.6099 0.068 Uiso 1 calc . . R .
C21 C 0.3348(3) 1.0815(3) 0.71677(18) 0.0422(10) Uani 1 d . . . .
H21 H 0.3473 1.0758 0.6824 0.051 Uiso 1 calc . . R .
C3N C 0.0595(4) 0.8619(3) 0.5415(2) 0.0504(12) Uani 1 d . . . .
C6N C 0.3887(6) 1.0539(4) 0.5553(3) 0.084(2) Uani 1 d . . . .
H6NA H 0.3744 1.0397 0.5180 0.125 Uiso 1 calc . . GR .
H6NB H 0.4639 1.0499 0.5697 0.125 Uiso 1 calc . . GR .
H6NC H 0.3649 1.1121 0.5598 0.125 Uiso 1 calc . . GR .
C5N C 0.3337(4) 0.9946(3) 0.58270(19) 0.0477(11) Uani 1 d . . . .
C51 C 0.1769(4) 0.6636(3) 0.55061(18) 0.0469(11) Uani 1 d . . . .
H51 H 0.1662 0.7183 0.5348 0.056 Uiso 1 calc . . R .
C23 C 0.2987(4) 1.1703(3) 0.7853(2) 0.0586(14) Uani 1 d . . . .
H23 H 0.2858 1.2250 0.7981 0.070 Uiso 1 calc . . R .
C64 C 0.5549(4) 0.7168(4) 0.5527(3) 0.0699(17) Uani 1 d . . . .
H64 H 0.6190 0.6864 0.5581 0.084 Uiso 1 calc . . R .
C10 C 0.4885(3) 0.9084(2) 0.71602(17) 0.0356(9) Uani 1 d . . . .
C1N C 0.0956(4) 1.0300(3) 0.65500(19) 0.0471(11) Uani 1 d . . . .
C3 C 0.3990(3) 0.7074(2) 0.69012(16) 0.0359(9) Uani 1 d . . . .
H3A H 0.4660 0.7389 0.6972 0.043 Uiso 1 calc . . R .
H3B H 0.4148 0.6468 0.6846 0.043 Uiso 1 calc . . R .
C63 C 0.5235(5) 0.7619(4) 0.5073(3) 0.0711(17) Uani 1 d . . . .
H63 H 0.5656 0.7632 0.4819 0.085 Uiso 1 calc . . R .
C2N C 0.0411(5) 1.1084(4) 0.6616(3) 0.082(2) Uani 1 d . . . .
H2NA H 0.0773 1.1566 0.6497 0.123 Uiso 1 calc . . GR .
H2NB H 0.0396 1.1159 0.6987 0.123 Uiso 1 calc . . GR .
H2NC H -0.0306 1.1054 0.6409 0.123 Uiso 1 calc . . GR .
C31 C 0.0905(4) 0.9139(3) 0.75838(18) 0.0440(10) Uani 1 d . . . .
H31 H 0.1436 0.9450 0.7469 0.053 Uiso 1 calc . . R .
C22 C 0.3188(4) 1.1619(3) 0.7359(2) 0.0522(12) Uani 1 d . . . .
H22 H 0.3218 1.2109 0.7149 0.063 Uiso 1 calc . . R .
C35 C -0.0187(4) 0.7912(3) 0.75391(19) 0.0468(11) Uani 1 d . . . .
H35 H -0.0409 0.7373 0.7392 0.056 Uiso 1 calc . . R .
O1 O 0.6418(5) 0.3862(4) 0.5949(2) 0.1037(16) Uani 1 d . . . .
C4N C -0.0209(5) 0.8665(5) 0.4942(2) 0.096(2) Uani 1 d . . . .
H4NA H -0.0045 0.9124 0.4719 0.144 Uiso 1 calc . . GR .
H4NB H -0.0884 0.8779 0.5033 0.144 Uiso 1 calc . . GR .
H4NC H -0.0243 0.8122 0.4754 0.144 Uiso 1 calc . . GR .
C101 C 0.5740(8) 0.4448(6) 0.5633(3) 0.112(3) Uani 1 d . . . .
H101 H 0.5889 0.4739 0.5339 0.134 Uiso 1 calc . . R .
C102 C 0.7334(8) 0.3699(7) 0.5765(4) 0.124(3) Uani 1 d . . . .
H102 H 0.7547 0.4003 0.5491 0.148 Uiso 1 calc . . R .
C100 C 0.4769(7) 0.4539(6) 0.5829(4) 0.128(3) Uani 1 d . . . .
H10A H 0.4288 0.4919 0.5596 0.192 Uiso 1 calc . . GR .
H10B H 0.4932 0.4780 0.6183 0.192 Uiso 1 calc . . GR .
H10C H 0.4443 0.3979 0.5837 0.192 Uiso 1 calc . . GR .
C103 C 0.7922(7) 0.2976(6) 0.6065(4) 0.127(3) Uani 1 d . . . .
H10D H 0.8556 0.2865 0.5933 0.190 Uiso 1 calc . . GR .
H10E H 0.7482 0.2465 0.6020 0.190 Uiso 1 calc . . GR .
H10F H 0.8113 0.3124 0.6437 0.190 Uiso 1 calc . . GR .
C33 C -0.0345(4) 0.9037(4) 0.8133(2) 0.0580(13) Uani 1 d . . . .
H33 H -0.0667 0.9271 0.8395 0.070 Uiso 1 calc . . R .
B1 B 0.2469(7) 1.2545(4) 0.5963(3) 0.086(2) Uani 1 d . . D .
F1 F 0.2204(4) 1.1716(2) 0.60103(19) 0.1205(16) Uani 1 d A . D U
F2 F 0.2635(4) 1.2718(4) 0.54959(18) 0.1322(18) Uani 1 d A . D U
F3 F 0.1467(7) 1.2932(4) 0.5899(4) 0.219(4) Uani 1 d A . D U
F4A F 0.2636(13) 1.3033(4) 0.6361(3) 0.138(5) Uani 0.624(16) d A 1 D U
F4B F 0.3511(12) 1.2584(14) 0.6228(5) 0.149(11) Uani 0.376(16) d A 2 D U
B2 B 0.2108(8) 0.9758(7) 0.4244(4) 0.111(4) Uani 1 d . . D .
F5 F 0.1883(6) 0.9149(6) 0.4504(4) 0.236(4) Uani 1 d B . D U
F6 F 0.3093(6) 0.9909(8) 0.4338(3) 0.257(5) Uani 1 d B . D U
F7 F 0.1957(10) 0.9522(11) 0.3771(4) 0.358(8) Uani 1 d B . D U
F8A F 0.206(3) 1.0429(13) 0.4489(11) 0.351(18) Uani 0.348(17) d B 1 D U
F8B F 0.1339(12) 1.0179(6) 0.4046(9) 0.343(12) Uani 0.652(17) d B 2 . U

loop_
_atom_site_aniso_label
_atom_site_aniso_U_11
_atom_site_aniso_U_22
_atom_site_aniso_U_33
_atom_site_aniso_U_23
_atom_site_aniso_U_13
_atom_site_aniso_U_12
Fe1 0.0298(3) 0.0273(3) 0.0317(3) 0.0019(2) 0.0083(2) 0.0006(2)
P2 0.0311(5) 0.0303(5) 0.0354(6) 0.0021(4) 0.0100(4) -0.0003(4)
P3 0.0295(5) 0.0299(5) 0.0337(6) 0.0003(4) 0.0095(4) 0.0003(4)
P1 0.0346(6) 0.0283(5) 0.0320(6) -0.0009(4) 0.0083(4) -0.0015(4)
Si1 0.0370(6) 0.0300(5) 0.0346(6) 0.0050(5) 0.0062(5) 0.0013(4)
N3 0.041(2) 0.0326(18) 0.039(2) 0.0033(16) 0.0065(16) 0.0022(15)
C44 0.040(2) 0.047(2) 0.045(3) -0.003(2) 0.012(2) -0.0082(19)
C42 0.038(3) 0.073(4) 0.063(4) 0.007(3) 0.000(2) -0.001(2)
C24 0.061(3) 0.051(3) 0.054(3) -0.018(2) 0.016(2) -0.008(2)
N2 0.036(2) 0.0401(19) 0.042(2) 0.0020(16) 0.0105(17) 0.0019(15)
C40 0.029(2) 0.044(2) 0.040(2) 0.0064(19) 0.0125(18) -0.0030(17)
C13 0.033(2) 0.051(3) 0.071(4) -0.003(2) 0.010(2) 0.002(2)
C4 0.055(3) 0.045(3) 0.048(3) 0.012(2) 0.006(2) 0.008(2)
C20 0.031(2) 0.030(2) 0.040(2) -0.0026(17) 0.0068(17) -0.0014(15)
N1 0.041(2) 0.0375(19) 0.036(2) 0.0011(16) 0.0067(15) -0.0017(16)
C34 0.046(3) 0.064(3) 0.058(3) 0.008(3) 0.029(2) 0.002(2)
C14 0.037(3) 0.064(3) 0.053(3) -0.003(2) -0.005(2) 0.003(2)
C25 0.053(3) 0.037(2) 0.046(3) -0.006(2) 0.014(2) -0.0047(19)
C2 0.035(2) 0.034(2) 0.039(2) 0.0018(18) 0.0103(18) 0.0002(16)
C61 0.046(3) 0.042(2) 0.045(3) 0.002(2) 0.014(2) -0.0007(19)
C30 0.038(2) 0.037(2) 0.036(2) 0.0045(18) 0.0124(18) 0.0032(17)
C62 0.076(4) 0.053(3) 0.059(3) 0.004(3) 0.040(3) -0.003(3)
C11 0.042(2) 0.038(2) 0.040(2) 0.0002(19) 0.0095(19) -0.0078(18)
C41 0.044(3) 0.047(3) 0.056(3) 0.006(2) 0.005(2) -0.001(2)
C65 0.038(3) 0.057(3) 0.067(3) 0.009(3) 0.022(2) 0.011(2)
C1 0.046(2) 0.031(2) 0.034(2) -0.0003(17) 0.0099(18) -0.0027(17)
C52 0.058(3) 0.071(4) 0.049(3) -0.019(3) 0.014(2) -0.022(3)
C32 0.058(3) 0.054(3) 0.058(3) -0.014(2) 0.022(3) 0.003(2)
C60 0.036(2) 0.035(2) 0.037(2) -0.0051(18) 0.0124(18) -0.0054(16)
C53 0.068(4) 0.054(3) 0.064(4) -0.025(3) 0.027(3) -0.026(3)
C12 0.046(3) 0.047(3) 0.055(3) -0.001(2) 0.020(2) -0.002(2)
C1AA 0.043(3) 0.083(4) 0.053(3) -0.003(3) 0.009(2) -0.019(3)
C55 0.049(3) 0.037(2) 0.050(3) -0.001(2) 0.018(2) -0.0029(19)
C50 0.032(2) 0.037(2) 0.039(2) -0.0059(18) 0.0140(18) -0.0013(16)
C43 0.045(3) 0.053(3) 0.055(3) -0.011(2) 0.017(2) -0.013(2)
C15 0.042(3) 0.060(3) 0.038(3) -0.005(2) 0.003(2) 0.001(2)
C54 0.067(3) 0.038(2) 0.069(4) -0.011(2) 0.026(3) -0.012(2)
C21 0.047(3) 0.034(2) 0.045(3) -0.0019(19) 0.006(2) -0.0037(18)
C3N 0.043(3) 0.063(3) 0.045(3) 0.006(2) 0.009(2) 0.001(2)
C6N 0.109(5) 0.069(4) 0.086(5) 0.016(3) 0.051(4) -0.023(4)
C5N 0.058(3) 0.041(2) 0.047(3) 0.007(2) 0.016(2) -0.003(2)
C51 0.051(3) 0.049(3) 0.043(3) -0.007(2) 0.015(2) -0.006(2)
C23 0.055(3) 0.041(3) 0.076(4) -0.018(3) 0.006(3) 0.003(2)
C64 0.052(3) 0.076(4) 0.093(5) 0.005(3) 0.041(3) 0.010(3)
C10 0.034(2) 0.0280(19) 0.044(2) -0.0011(18) 0.0061(18) -0.0014(16)
C1N 0.044(3) 0.045(3) 0.051(3) -0.004(2) 0.007(2) 0.005(2)
C3 0.035(2) 0.0287(19) 0.043(2) -0.0011(18) 0.0063(18) 0.0017(16)
C63 0.078(4) 0.067(3) 0.085(4) 0.008(3) 0.055(4) -0.001(3)
C2N 0.082(4) 0.059(3) 0.100(5) -0.018(3) 0.008(4) 0.026(3)
C31 0.046(3) 0.044(2) 0.046(3) -0.003(2) 0.017(2) 0.0002(19)
C22 0.060(3) 0.033(2) 0.059(3) 0.000(2) 0.003(2) -0.001(2)
C35 0.045(3) 0.046(2) 0.055(3) 0.005(2) 0.022(2) 0.001(2)
O1 0.120(4) 0.125(4) 0.073(3) -0.018(3) 0.037(3) -0.009(3)
C4N 0.070(4) 0.155(7) 0.053(4) 0.018(4) -0.009(3) -0.009(4)
C101 0.139(8) 0.125(7) 0.075(5) 0.023(5) 0.031(5) 0.010(6)
C102 0.138(8) 0.159(9) 0.093(6) -0.010(6) 0.068(6) -0.001(7)
C100 0.111(7) 0.172(9) 0.107(7) 0.009(6) 0.036(6) -0.006(6)
C103 0.116(7) 0.151(8) 0.122(8) -0.061(7) 0.043(6) -0.021(6)
C33 0.052(3) 0.073(3) 0.054(3) -0.007(3) 0.022(2) 0.008(3)
B1 0.130(8) 0.064(5) 0.074(6) 0.010(4) 0.043(5) -0.003(5)
F1 0.165(5) 0.066(2) 0.121(4) 0.007(2) 0.008(3) -0.014(3)
F2 0.149(4) 0.182(5) 0.076(3) 0.022(3) 0.047(3) 0.005(4)
F3 0.232(8) 0.131(5) 0.341(11) -0.046(6) 0.163(7) -0.009(5)
F4A 0.323(14) 0.044(3) 0.057(4) -0.012(3) 0.062(6) -0.010(5)
F4B 0.129(14) 0.23(2) 0.066(8) 0.018(11) -0.030(8) -0.116(14)
B2 0.110(9) 0.148(10) 0.067(6) 0.025(6) -0.002(6) -0.044(7)
F5 0.155(6) 0.282(9) 0.288(10) 0.183(8) 0.089(6) 0.030(6)
F6 0.157(7) 0.453(15) 0.143(6) 0.106(8) -0.005(5) -0.117(8)
F7 0.262(13) 0.62(2) 0.216(10) -0.065(14) 0.103(10) -0.239(14)
F8A 0.43(3) 0.139(16) 0.33(3) -0.163(19) -0.25(2) 0.18(2)
F8B 0.281(16) 0.079(6) 0.52(3) 0.037(11) -0.247(15) 0.058(7)

loop_
_atom_type_symbol
_atom_type_description
_atom_type_scat_dispersion_real
_atom_type_scat_dispersion_imag
_atom_type_scat_source
C C 0.0033 0.0016 'International Tables Vol C Tables 4.2.6.8 and 6.1.1.4'
Fe Fe 0.3463 0.8444 'International Tables Vol C Tables 4.2.6.8 and 6.1.1.4'
O O 0.0106 0.0060 'International Tables Vol C Tables 4.2.6.8 and 6.1.1.4'
P P 0.1023 0.0942 'International Tables Vol C Tables 4.2.6.8 and 6.1.1.4'
Si Si 0.0817 0.0704 'International Tables Vol C Tables 4.2.6.8 and 6.1.1.4'
N N 0.0061 0.0033 'International Tables Vol C Tables 4.2.6.8 and 6.1.1.4'
B B 0.0013 0.0007 'International Tables Vol C Tables 4.2.6.8 and 6.1.1.4'
F F 0.0171 0.0103 'International Tables Vol C Tables 4.2.6.8 and 6.1.1.4'
H H 0.0000 0.0000 'International Tables Vol C Tables 4.2.6.8 and 6.1.1.4'

loop_
_geom_angle_atom_site_label_1
_geom_angle_atom_site_label_2
_geom_angle_atom_site_label_3
_geom_angle
P2 Fe1 P1 95.28(4)
P3 Fe1 P2 89.12(4)
P3 Fe1 P1 92.03(4)
N3 Fe1 P2 174.38(11)
N3 Fe1 P3 95.25(10)
N3 Fe1 P1 88.10(11)
N3 Fe1 N2 85.20(15)
N2 Fe1 P2 91.05(11)
N2 Fe1 P3 93.13(10)
N2 Fe1 P1 171.89(11)
N1 Fe1 P2 90.94(11)
N1 Fe1 P3 176.59(11)
N1 Fe1 P1 91.36(11)
N1 Fe1 N3 84.48(14)
N1 Fe1 N2 83.46(14)
C40 P2 Fe1 113.38(14)
C40 P2 C2 105.61(19)
C40 P2 C30 100.28(19)
C2 P2 Fe1 115.72(13)
C2 P2 C30 101.54(19)
C30 P2 Fe1 118.29(13)
C60 P3 Fe1 117.36(13)
C60 P3 C50 96.91(18)
C50 P3 Fe1 118.29(13)
C3 P3 Fe1 112.34(13)
C3 P3 C60 105.8(2)
C3 P3 C50 104.20(19)
C20 P1 Fe1 114.94(13)
C20 P1 C10 100.41(18)
C1 P1 Fe1 112.81(14)
C1 P1 C20 105.18(19)
C1 P1 C10 102.3(2)
C10 P1 Fe1 119.31(14)
C4 Si1 C2 112.5(2)
C4 Si1 C1 109.8(2)
C4 Si1 C3 112.6(2)
C2 Si1 C3 107.17(19)
C1 Si1 C2 106.30(19)
C1 Si1 C3 108.08(18)
C5N N3 Fe1 175.8(4)
C40 C44 H44 119.6
C40 C44 C43 120.9(4)
C43 C44 H44 119.6
C41 C42 H42 119.9
C1AA C42 H42 119.9
C1AA C42 C41 120.2(5)
C25 C24 H24 119.5
C23 C24 H24 119.5
C23 C24 C25 120.9(5)
C3N N2 Fe1 168.9(4)
C44 C40 P2 124.0(3)
C44 C40 C41 117.9(4)
C41 C40 P2 118.0(3)
C14 C13 H13 120.1
C12 C13 H13 120.1
C12 C13 C14 119.9(5)
Si1 C4 H4A 109.5
Si1 C4 H4B 109.5
Si1 C4 H4C 109.5
H4A C4 H4B 109.5
H4A C4 H4C 109.5
H4B C4 H4C 109.5
C25 C20 P1 122.1(3)
C25 C20 C21 118.4(4)
C21 C20 P1 119.5(3)
C1N N1 Fe1 173.9(4)
C35 C34 H34 120.0
C33 C34 H34 120.0
C33 C34 C35 120.0(5)
C13 C14 H14 119.9
C13 C14 C15 120.3(5)
C15 C14 H14 119.9
C24 C25 C20 120.2(4)
C24 C25 H25 119.9
C20 C25 H25 119.9
P2 C2 Si1 112.9(2)
P2 C2 H2A 109.0
P2 C2 H2B 109.0
Si1 C2 H2A 109.0
Si1 C2 H2B 109.0
H2A C2 H2B 107.8
C62 C61 H61 119.6
C62 C61 C60 120.8(5)
C60 C61 H61 119.6
C31 C30 P2 122.5(3)
C31 C30 C35 118.1(4)
C35 C30 P2 119.3(3)
C61 C62 H62 120.0
C63 C62 C61 120.0(5)
C63 C62 H62 120.0
C12 C11 H11 119.3
C12 C11 C10 121.3(4)
C10 C11 H11 119.3
C42 C41 C40 120.7(5)
C42 C41 H41 119.6
C40 C41 H41 119.6
C60 C65 H65 120.2
C64 C65 H65 120.2
C64 C65 C60 119.6(5)
P1 C1 Si1 111.8(2)
P1 C1 H1A 109.3
P1 C1 H1B 109.3
Si1 C1 H1A 109.3
Si1 C1 H1B 109.3
H1A C1 H1B 107.9
C53 C52 H52 119.8
C53 C52 C51 120.5(5)
C51 C52 H52 119.8
C31 C32 H32 120.1
C33 C32 H32 120.1
C33 C32 C31 119.9(5)
C61 C60 P3 120.7(3)
C65 C60 P3 120.9(3)
C65 C60 C61 118.2(4)
C52 C53 H53 120.1
C52 C53 C54 119.8(5)
C54 C53 H53 120.1
C13 C12 C11 120.1(5)
C13 C12 H12 119.9
C11 C12 H12 119.9
C42 C1AA H1AA 119.9
C43 C1AA C42 120.1(5)
C43 C1AA H1AA 119.9
C50 C55 H55 119.3
C54 C55 H55 119.3
C54 C55 C50 121.4(5)
C55 C50 P3 123.3(3)
C51 C50 P3 118.9(3)
C51 C50 C55 117.5(4)
C44 C43 H43 120.0
C1AA C43 C44 120.0(5)
C1AA C43 H43 120.0
C14 C15 H15 119.5
C14 C15 C10 120.9(5)
C10 C15 H15 119.5
C53 C54 C55 120.1(5)
C53 C54 H54 120.0
C55 C54 H54 120.0
C20 C21 H21 119.6
C22 C21 C20 120.8(4)
C22 C21 H21 119.6
N2 C3N C4N 177.8(6)
H6NA C6N H6NB 109.5
H6NA C6N H6NC 109.5
H6NB C6N H6NC 109.5
C5N C6N H6NA 109.5
C5N C6N H6NB 109.5
C5N C6N H6NC 109.5
N3 C5N C6N 175.6(6)
C52 C51 C50 120.7(5)
C52 C51 H51 119.6
C50 C51 H51 119.6
C24 C23 H23 120.0
C24 C23 C22 119.9(5)
C22 C23 H23 120.0
C65 C64 H64 119.0
C63 C64 C65 122.1(5)
C63 C64 H64 119.0
C11 C10 P1 123.2(3)
C11 C10 C15 117.4(4)
C15 C10 P1 119.4(3)
N1 C1N C2N 175.0(6)
P3 C3 Si1 114.0(2)
P3 C3 H3A 108.8
P3 C3 H3B 108.8
Si1 C3 H3A 108.8
Si1 C3 H3B 108.8
H3A C3 H3B 107.7
C62 C63 H63 120.3
C64 C63 C62 119.4(5)
C64 C63 H63 120.3
C1N C2N H2NA 109.5
C1N C2N H2NB 109.5
C1N C2N H2NC 109.5
H2NA C2N H2NB 109.5
H2NA C2N H2NC 109.5
H2NB C2N H2NC 109.5
C30 C31 C32 120.9(4)
C30 C31 H31 119.6
C32 C31 H31 119.6
C21 C22 H22 120.1
C23 C22 C21 119.8(5)
C23 C22 H22 120.1
C34 C35 C30 121.1(5)
C34 C35 H35 119.5
C30 C35 H35 119.5
C102 O1 C101 113.1(7)
C3N C4N H4NA 109.5
C3N C4N H4NB 109.5
C3N C4N H4NC 109.5
H4NA C4N H4NB 109.5
H4NA C4N H4NC 109.5
H4NB C4N H4NC 109.5
O1 C101 H101 125.0
O1 C101 C100 110.0(7)
C100 C101 H101 125.0
O1 C102 H102 125.0
O1 C102 C103 109.9(8)
C103 C102 H102 125.0
C101 C100 H10A 109.5
C101 C100 H10B 109.5
C101 C100 H10C 109.5
H10A C100 H10B 109.5
H10A C100 H10C 109.5
H10B C100 H10C 109.5
C102 C103 H10D 109.5
C102 C103 H10E 109.5
C102 C103 H10F 109.5
H10D C103 H10E 109.5
H10D C103 H10F 109.5
H10E C103 H10F 109.5
C34 C33 C32 120.1(5)
C34 C33 H33 120.0
C32 C33 H33 120.0
F1 B1 F3 99.9(6)
F1 B1 F4B 103.8(9)
F2 B1 F1 112.2(6)
F2 B1 F3 97.6(7)
F2 B1 F4B 96.6(8)
F4A B1 F1 120.4(7)
F4A B1 F2 127.0(7)
F4A B1 F3 80.5(9)
F4A B1 F4B 65.7(10)
F4B B1 F3 145.2(13)
B1 F3 F4A 46.0(5)
B1 F4A F3 53.6(6)
F5 B2 F6 112.5(10)
F5 B2 F7 107.5(12)
F7 B2 F6 100.5(10)
F8A B2 F5 109(2)
F8A B2 F6 84.7(19)
F8A B2 F7 137.5(19)
F8B B2 F5 112.1(13)
F8B B2 F6 133.3(12)
F8B B2 F7 78.6(13)
F8B B2 F8A 68.3(14)
B2 F6 F8A 46.6(10)
B2 F7 F8B 49.5(9)
B2 F8A F6 48.8(11)
B2 F8B F7 51.9(8)

loop_
_geom_bond_atom_site_label_1
_geom_bond_atom_site_label_2
_geom_bond_distance
Fe1 P2 2.3188(11)
Fe1 P3 2.3083(11)
Fe1 P1 2.3251(12)
Fe1 N3 1.968(4)
Fe1 N2 1.968(4)
Fe1 N1 1.963(4)
P2 C40 1.833(4)
P2 C2 1.843(4)
P2 C30 1.845(4)
P3 C60 1.834(4)
P3 C50 1.846(4)
P3 C3 1.822(4)
P1 C20 1.844(4)
P1 C1 1.817(4)
P1 C10 1.851(4)
Si1 C4 1.859(4)
Si1 C2 1.878(4)
Si1 C1 1.877(4)
Si1 C3 1.894(4)
N3 C5N 1.133(5)
C44 H44 0.9500
C44 C40 1.389(6)
C44 C43 1.395(6)
C42 H42 0.9500
C42 C41 1.382(7)
C42 C1AA 1.379(8)
C24 H24 0.9500
C24 C25 1.389(6)
C24 C23 1.364(7)
N2 C3N 1.134(6)
C40 C41 1.400(6)
C13 H13 0.9500
C13 C14 1.379(7)
C13 C12 1.369(7)
C4 H4A 0.9800
C4 H4B 0.9800
C4 H4C 0.9800
C20 C25 1.390(6)
C20 C21 1.394(6)
N1 C1N 1.134(5)
C34 H34 0.9500
C34 C35 1.384(6)
C34 C33 1.374(7)
C14 H14 0.9500
C14 C15 1.385(7)
C25 H25 0.9500
C2 H2A 0.9900
C2 H2B 0.9900
C61 H61 0.9500
C61 C62 1.392(6)
C61 C60 1.399(6)
C30 C31 1.386(6)
C30 C35 1.397(6)
C62 H62 0.9500
C62 C63 1.373(8)
C11 H11 0.9500
C11 C12 1.389(6)
C11 C10 1.392(6)
C41 H41 0.9500
C65 H65 0.9500
C65 C60 1.397(6)
C65 C64 1.378(7)
C1 H1A 0.9900
C1 H1B 0.9900
C52 H52 0.9500
C52 C53 1.374(8)
C52 C51 1.386(6)
C32 H32 0.9500
C32 C31 1.392(6)
C32 C33 1.383(7)
C53 H53 0.9500
C53 C54 1.377(8)
C12 H12 0.9500
C1AA H1AA 0.9500
C1AA C43 1.366(7)
C55 H55 0.9500
C55 C50 1.397(6)
C55 C54 1.380(6)
C50 C51 1.397(6)
C43 H43 0.9500
C15 H15 0.9500
C15 C10 1.401(6)
C54 H54 0.9500
C21 H21 0.9500
C21 C22 1.390(6)
C3N C4N 1.446(7)
C6N H6NA 0.9800
C6N H6NB 0.9800
C6N H6NC 0.9800
C6N C5N 1.456(7)
C51 H51 0.9500
C23 H23 0.9500
C23 C22 1.378(7)
C64 H64 0.9500
C64 C63 1.366(8)
C1N C2N 1.451(7)
C3 H3A 0.9900
C3 H3B 0.9900
C63 H63 0.9500
C2N H2NA 0.9800
C2N H2NB 0.9800
C2N H2NC 0.9800
C31 H31 0.9500
C22 H22 0.9500
C35 H35 0.9500
O1 C101 1.416(9)
O1 C102 1.409(10)
C4N H4NA 0.9800
C4N H4NB 0.9800
C4N H4NC 0.9800
C101 H101 0.9500
C101 C100 1.475(11)
C102 H102 0.9500
C102 C103 1.497(12)
C100 H10A 0.9800
C100 H10B 0.9800
C100 H10C 0.9800
C103 H10D 0.9800
C103 H10E 0.9800
C103 H10F 0.9800
C33 H33 0.9500
B1 F1 1.361(7)
B1 F2 1.313(7)
B1 F3 1.424(9)
B1 F4A 1.272(8)
B1 F4B 1.394(12)
F3 F4A 1.745(15)
B2 F5 1.243(9)
B2 F6 1.284(10)
B2 F7 1.266(11)
B2 F8A 1.240(12)
B2 F8B 1.224(14)
F6 F8A 1.70(3)
F7 F8B 1.58(2)

loop_
_geom_torsion_atom_site_label_1
_geom_torsion_atom_site_label_2
_geom_torsion_atom_site_label_3
_geom_torsion_atom_site_label_4
_geom_torsion
Fe1 P2 C40 C44 106.4(4)
Fe1 P2 C40 C41 -70.0(4)
Fe1 P2 C2 Si1 26.3(3)
Fe1 P2 C30 C31 -17.8(4)
Fe1 P2 C30 C35 164.8(3)
Fe1 P3 C60 C61 -41.3(4)
Fe1 P3 C60 C65 144.9(3)
Fe1 P3 C50 C55 -127.5(3)
Fe1 P3 C50 C51 59.4(4)
Fe1 P3 C3 Si1 37.2(2)
Fe1 P1 C20 C25 118.5(3)
Fe1 P1 C20 C21 -59.5(4)
Fe1 P1 C1 Si1 41.6(3)
Fe1 P1 C10 C11 8.3(4)
Fe1 P1 C10 C15 -172.0(3)
Fe1 N3 C5N C6N 150(5)
Fe1 N2 C3N C4N -151(14)
Fe1 N1 C1N C2N -133(6)
P2 Fe1 P3 C60 167.73(16)
P2 Fe1 P3 C50 52.11(16)
P2 Fe1 P3 C3 -69.37(15)
P2 Fe1 P1 C20 -100.20(15)
P2 Fe1 P1 C1 20.38(16)
P2 Fe1 P1 C10 140.49(15)
P2 Fe1 N3 C5N 25(6)
P2 Fe1 N2 C3N 112(2)
P2 Fe1 N1 C1N -158(4)
P2 C40 C41 C42 173.8(4)
P2 C30 C31 C32 -176.7(4)
P2 C30 C35 C34 176.8(4)
P3 Fe1 P2 C40 -86.68(15)
P3 Fe1 P2 C2 35.58(16)
P3 Fe1 P2 C30 156.35(16)
P3 Fe1 P1 C20 170.49(15)
P3 Fe1 P1 C1 -68.92(15)
P3 Fe1 P1 C10 51.18(15)
P3 Fe1 N3 C5N 166(5)
P3 Fe1 N2 C3N -158(2)
P3 Fe1 N1 C1N -67(4)
P3 C50 C51 C52 173.9(4)
P1 Fe1 P2 C40 -178.63(15)
P1 Fe1 P2 C2 -56.38(16)
P1 Fe1 P2 C30 64.39(16)
P1 Fe1 P3 C60 -97.02(16)
P1 Fe1 P3 C50 147.36(16)
P1 Fe1 P3 C3 25.88(15)
P1 Fe1 N3 C5N -102(5)
P1 Fe1 N2 C3N -29(3)
P1 Fe1 N1 C1N 106(4)
P1 C20 C25 C24 -176.8(4)
P1 C20 C21 C22 177.7(3)
N3 Fe1 P2 C40 54.5(11)
N3 Fe1 P2 C2 176.8(11)
N3 Fe1 P2 C30 -62.5(11)
N3 Fe1 P3 C60 -8.74(19)
N3 Fe1 P3 C50 -124.35(19)
N3 Fe1 P3 C3 114.16(18)
N3 Fe1 P1 C20 75.30(18)
N3 Fe1 P1 C1 -164.11(18)
N3 Fe1 P1 C10 -44.01(18)
N3 Fe1 N2 C3N -63(2)
N3 Fe1 N1 C1N 19(4)
C44 C40 C41 C42 -2.8(7)
C42 C1AA C43 C44 -2.4(8)
C24 C23 C22 C21 1.9(8)
N2 Fe1 P2 C40 6.44(18)
N2 Fe1 P2 C2 128.69(18)
N2 Fe1 P2 C30 -110.53(18)
N2 Fe1 P3 C60 76.72(19)
N2 Fe1 P3 C50 -38.89(19)
N2 Fe1 P3 C3 -160.38(18)
N2 Fe1 P1 C20 41.0(8)
N2 Fe1 P1 C1 161.6(8)
N2 Fe1 P1 C10 -78.3(8)
N2 Fe1 N3 C5N 74(5)
N2 Fe1 N1 C1N -67(4)
C40 P2 C2 Si1 152.6(2)
C40 P2 C30 C31 -141.5(4)
C40 P2 C30 C35 41.0(4)
C40 C44 C43 C1AA 0.4(7)
C13 C14 C15 C10 0.5(7)
C4 Si1 C2 P2 163.2(2)
C4 Si1 C1 P1 153.7(2)
C4 Si1 C3 P3 160.9(2)
C20 P1 C1 Si1 167.6(2)
C20 P1 C10 C11 -118.1(4)
C20 P1 C10 C15 61.5(4)
C20 C21 C22 C23 -1.2(7)
N1 Fe1 P2 C40 89.91(18)
N1 Fe1 P2 C2 -147.83(19)
N1 Fe1 P2 C30 -27.06(19)
N1 Fe1 P3 C60 76.6(19)
N1 Fe1 P3 C50 -39.0(19)
N1 Fe1 P3 C3 -160.5(19)
N1 Fe1 P1 C20 -9.13(18)
N1 Fe1 P1 C1 111.45(18)
N1 Fe1 P1 C10 -128.44(18)
N1 Fe1 N3 C5N -10(5)
N1 Fe1 N2 C3N 22(2)
C14 C13 C12 C11 -1.5(7)
C14 C15 C10 P1 -180.0(4)
C14 C15 C10 C11 -0.2(7)
C25 C24 C23 C22 -1.0(8)
C25 C20 C21 C22 -0.3(6)
C2 P2 C40 C44 -21.4(4)
C2 P2 C40 C41 162.3(4)
C2 P2 C30 C31 110.0(4)
C2 P2 C30 C35 -67.4(4)
C2 Si1 C1 P1 -84.3(3)
C2 Si1 C3 P3 36.6(3)
C61 C62 C63 C64 0.5(9)
C30 P2 C40 C44 -126.5(4)
C30 P2 C40 C41 57.1(4)
C30 P2 C2 Si1 -103.2(2)
C62 C61 C60 P3 -174.9(4)
C62 C61 C60 C65 -1.0(7)
C41 C42 C1AA C43 1.8(8)
C65 C64 C63 C62 -0.7(10)
C1 P1 C20 C25 -6.2(4)
C1 P1 C20 C21 175.8(3)
C1 P1 C10 C11 133.6(3)
C1 P1 C10 C15 -46.7(4)
C1 Si1 C2 P2 43.0(3)
C1 Si1 C3 P3 -77.6(3)
C52 C53 C54 C55 0.2(8)
C60 P3 C50 C55 106.2(4)
C60 P3 C50 C51 -66.8(4)
C60 P3 C3 Si1 166.4(2)
C60 C61 C62 C63 0.4(8)
C60 C65 C64 C63 0.1(9)
C53 C52 C51 C50 -1.2(7)
C12 C13 C14 C15 0.4(8)
C12 C11 C10 P1 178.9(3)
C12 C11 C10 C15 -0.8(6)
C1AA C42 C41 C40 0.9(8)
C55 C50 C51 C52 0.4(7)
C50 P3 C60 C61 85.6(4)
C50 P3 C60 C65 -88.2(4)
C50 P3 C3 Si1 -92.0(2)
C50 C55 C54 C53 -0.9(7)
C43 C44 C40 P2 -174.2(3)
C43 C44 C40 C41 2.2(7)
C54 C55 C50 P3 -172.6(4)
C54 C55 C50 C51 0.6(6)
C21 C20 C25 C24 1.2(7)
C51 C52 C53 C54 0.9(8)
C23 C24 C25 C20 -0.5(8)
C64 C65 C60 P3 174.6(4)
C64 C65 C60 C61 0.7(7)
C10 P1 C20 C25 -112.2(4)
C10 P1 C20 C21 69.9(4)
C10 P1 C1 Si1 -87.8(2)
C10 C11 C12 C13 1.7(7)
C3 P3 C60 C61 -167.5(3)
C3 P3 C60 C65 18.7(4)
C3 P3 C50 C55 -2.0(4)
C3 P3 C50 C51 -175.1(3)
C3 Si1 C2 P2 -72.4(2)
C3 Si1 C1 P1 30.4(3)
C31 C30 C35 C34 -0.8(7)
C31 C32 C33 C34 0.1(8)
C35 C34 C33 C32 0.0(8)
C35 C30 C31 C32 0.8(7)
C101 O1 C102 C103 -170.9(7)
C102 O1 C101 C100 176.0(8)
C33 C34 C35 C30 0.4(8)
C33 C32 C31 C30 -0.5(8)
F1 B1 F3 F4A 119.4(7)
F1 B1 F4A F3 -95.9(9)
F2 B1 F3 F4A -126.4(7)
F2 B1 F4A F3 92.4(11)
F4B B1 F3 F4A -13.2(13)
F4B B1 F4A F3 171.8(9)
F5 B2 F6 F8A -108.5(18)
F5 B2 F7 F8B 109.8(14)
F5 B2 F8A F6 112.0(12)
F5 B2 F8B F7 -104.4(14)
F6 B2 F7 F8B -132.4(13)
F6 B2 F8B F7 93.7(18)
F7 B2 F6 F8A 137(2)
F7 B2 F8A F6 -100(3)
F8A B2 F7 F8B -39(3)
F8A B2 F8B F7 153(3)
F8B B2 F6 F8A 53(3)
F8B B2 F8A F6 -141.1(18)
